data_7150128
loop_
_publ_author_name
'Loeb, Stephen J.'
'Tramontozzi, David A.'

_publ_section_title
;
 Branched [n]rotaxanes (n = 2-4) from multiple dibenzo-24-crown-8 ether
 wheels and 1,2-bis(4,4'-dipyridinium)ethane axles.
;
_journal_issue 8
_journal_name_full 'Organic &amp; biomolecular chemistry'
_journal_page_first 1393
_journal_page_last 1401
_journal_paper_doi 10.1039/b418772e
_journal_volume 3
_journal_year 2005
_chemical_formula_sum 'C31 H38 O9'
_chemical_formula_weight 554.61
_chemical_name_systematic
;
?
;
_space_group_IT_number 1
_symmetry_cell_setting triclinic
_symmetry_space_group_name_Hall 'P 1'
_symmetry_space_group_name_H-M 'P 1'
_atom_sites_solution_hydrogens geom
_atom_sites_solution_primary direct
_atom_sites_solution_secondary difmap
_audit_creation_method SHELXL-97
_cell_angle_alpha 92.857(3)
_cell_angle_beta 96.328(3)
_cell_angle_gamma 113.673(3)
_cell_formula_units_Z 1
_cell_length_a 8.5216(13)
_cell_length_b 8.6643(13)
_cell_length_c 10.4987(16)
_cell_measurement_temperature 296(2)
_cell_volume 701.82(19)
_computing_cell_refinement 'Bruker SMART'
_computing_data_collection 'Bruker SMART'
_computing_data_reduction 'Bruker SHELXTL'
_computing_molecular_graphics 'Bruker SHELXTL'
_computing_publication_material 'Bruker SHELXTL'
_computing_structure_refinement 'SHELXL-97 (Sheldrick, 1997)'
_computing_structure_solution 'SHELXS-97 (Sheldrick, 1990)'
_diffrn_ambient_temperature 296(2)
_diffrn_measured_fraction_theta_full 0.983
_diffrn_measured_fraction_theta_max 0.983
_diffrn_measurement_device_type 'CCD area detector'
_diffrn_measurement_method 'phi and omega scans'
_diffrn_radiation_monochromator graphite
_diffrn_radiation_source 'fine-focus sealed tube'
_diffrn_radiation_type MoK\a
_diffrn_radiation_wavelength 0.71073
_diffrn_reflns_av_R_equivalents 0.0222
_diffrn_reflns_av_sigmaI/netI 0.0374
_diffrn_reflns_limit_h_max 9
_diffrn_reflns_limit_h_min -7
_diffrn_reflns_limit_k_max 9
_diffrn_reflns_limit_k_min -9
_diffrn_reflns_limit_l_max 11
_diffrn_reflns_limit_l_min -11
_diffrn_reflns_number 3131
_diffrn_reflns_theta_full 23.26
_diffrn_reflns_theta_max 23.26
_diffrn_reflns_theta_min 1.96
_exptl_absorpt_coefficient_mu 0.096
_exptl_crystal_colour colourless
_exptl_crystal_density_diffrn 1.312
_exptl_crystal_density_method 'not measured'
_exptl_crystal_description block
_exptl_crystal_F_000 296
_exptl_crystal_size_max 0.28
_exptl_crystal_size_mid 0.28
_exptl_crystal_size_min 0.20
_refine_diff_density_max 0.419
_refine_diff_density_min -0.228
_refine_diff_density_rms 0.060
_refine_ls_abs_structure_details 'Flack H D (1983), Acta Cryst. A39, 876-881'
_refine_ls_abs_structure_Flack -1(4)
_refine_ls_extinction_method none
_refine_ls_goodness_of_fit_ref 1.146
_refine_ls_hydrogen_treatment mixed
_refine_ls_matrix_type full
_refine_ls_number_parameters 361
_refine_ls_number_reflns 2474
_refine_ls_number_restraints 15
_refine_ls_restrained_S_all 1.150
_refine_ls_R_factor_all 0.1038
_refine_ls_R_factor_gt 0.0965
_refine_ls_shift/su_max 0.001
_refine_ls_shift/su_mean 0.000
_refine_ls_structure_factor_coef Fsqd
_refine_ls_weighting_details 'calc w=1/[\s^2^(Fo^2^)+(0.1106P)^2^+0.7500P] where P=(Fo^2^+2Fc^2^)/3'
_refine_ls_weighting_scheme calc
_refine_ls_wR_factor_gt 0.2346
_refine_ls_wR_factor_ref 0.2429
_reflns_number_gt 2248
_reflns_number_total 2474
_reflns_threshold_expression >2sigma(I)
_cod_data_source_file b418772e.txt
_cod_data_source_block 3-Phenoxymethyl-dibenzo-24-crown-8ether
_cod_depositor_comments
;
The following automatic conversions were performed:
'_symmetry_cell_setting' value 'Triclinic' changed to 'triclinic'
according to '/home/saulius/struct/CIF-dictionaries/cif_core.dic'
dictionary named 'cif_core.dic' version 2.4.1 from 2010-06-29.

Automatic conversion script
Id: cif_fix_enum 1527 2010-12-29 10:47:43Z saulius 
;
_cod_original_cell_volume 701.82(18)
_cod_original_sg_symbol_H-M P1
_cod_database_code 7150128

loop_
_symmetry_equiv_pos_as_xyz
'x, y, z'

loop_
_atom_site_label
_atom_site_type_symbol
_atom_site_fract_x
_atom_site_fract_y
_atom_site_fract_z
_atom_site_U_iso_or_equiv
_atom_site_adp_type
_atom_site_occupancy
_atom_site_symmetry_multiplicity
_atom_site_calc_flag
_atom_site_refinement_flags
_atom_site_disorder_assembly
_atom_site_disorder_group
O1 O -0.2242(8) 0.4881(8) 0.2441(6) 0.0543(16) Uani 1 1 d . . .
O2 O -0.0639(11) 0.2824(9) 0.3621(8) 0.082(2) Uani 1 1 d . . .
O3 O 0.2157(12) 0.2565(12) 0.5421(9) 0.102(3) Uani 1 1 d . . .
O4 O 0.5554(8) 0.5323(8) 0.6542(7) 0.0650(19) Uani 1 1 d . . .
O5 O 0.6925(9) 0.7695(8) 0.5105(8) 0.075(2) Uani 1 1 d . . .
O6 O 0.5245(13) 0.9683(13) 0.3831(10) 0.107(3) Uani 1 1 d . . .
O7 O 0.2507(13) 1.0018(10) 0.2077(10) 0.094(3) Uani 1 1 d . . .
O8 O -0.0931(10) 0.7250(10) 0.0997(7) 0.080(2) Uani 1 1 d . . .
O9 O 1.3697(10) 0.9552(10) 0.8165(7) 0.081(2) Uani 1 1 d . . .
C1 C -0.2690(13) 0.6501(14) 0.0839(10) 0.065(3) Uani 1 1 d . . .
C2 C -0.3692(14) 0.7044(13) 0.0054(11) 0.068(3) Uani 1 1 d . . .
H2A H -0.3196 0.8000 -0.0375 0.082 Uiso 1 1 calc R . .
C3 C -0.553(2) 0.6112(19) -0.0101(14) 0.111(5) Uani 1 1 d . . .
H3A H -0.6224 0.6350 -0.0737 0.133 Uiso 1 1 calc R . .
C4 C -0.6247(17) 0.4919(15) 0.0648(14) 0.089(4) Uani 1 1 d . . .
H4A H -0.7442 0.4435 0.0625 0.107 Uiso 1 1 calc R . .
C5 C -0.5177(12) 0.4368(12) 0.1499(11) 0.070(3) Uani 1 1 d . . .
H5A H -0.5687 0.3446 0.1957 0.084 Uiso 1 1 calc R . .
C6 C -0.3458(14) 0.5173(12) 0.1633(9) 0.061(3) Uani 1 1 d . . .
C7 C -0.2949(15) 0.3740(14) 0.3339(11) 0.067(3) Uani 1 1 d . . .
H7A H -0.3640 0.2615 0.2903 0.081 Uiso 1 1 calc R . .
H7B H -0.3683 0.4097 0.3810 0.081 Uiso 1 1 calc R . .
C8 C -0.1455(15) 0.3724(16) 0.4248(11) 0.075(3) Uani 1 1 d . . .
H8A H -0.0627 0.4877 0.4525 0.090 Uiso 1 1 calc R . .
H8B H -0.1876 0.3188 0.5005 0.090 Uiso 1 1 calc R . .
C9 C 0.0969(18) 0.3459(19) 0.3593(15) 0.107(5) Uani 1 1 d . . .
H9A H 0.1238 0.4581 0.3323 0.128 Uiso 1 1 calc R . .
H9B H 0.1143 0.2807 0.2887 0.128 Uiso 1 1 calc R . .
C10 C 0.227(2) 0.366(4) 0.4585(17) 0.212(14) Uani 1 1 d . . .
H10A H 0.3291 0.3818 0.4185 0.254 Uiso 1 1 calc R . .
H10B H 0.2525 0.4732 0.5081 0.254 Uiso 1 1 calc R . .
C11 C 0.2850(18) 0.3168(16) 0.6721(12) 0.089(4) Uani 1 1 d . . .
H11A H 0.2298 0.2277 0.7254 0.107 Uiso 1 1 calc R . .
H11B H 0.2562 0.4110 0.6956 0.107 Uiso 1 1 calc R . .
C12 C 0.4743(11) 0.3731(13) 0.7013(10) 0.062(3) Uani 1 1 d . . .
H12A H 0.5085 0.3829 0.7936 0.075 Uiso 1 1 calc R . .
H12B H 0.5091 0.2912 0.6607 0.075 Uiso 1 1 calc R . .
C13 C 0.7308(14) 0.6027(11) 0.6684(8) 0.058(3) Uani 1 1 d U . .
C14 C 0.8490(18) 0.5687(16) 0.7549(11) 0.081(3) Uani 1 1 d . . .
H14A H 0.8048 0.4933 0.8152 0.097 Uiso 1 1 calc R . .
C15 C 1.0138(12) 0.6351(13) 0.7559(8) 0.059(3) Uani 1 1 d . . .
H15A H 1.0832 0.5925 0.8035 0.070 Uiso 1 1 calc R . .
C16 C 1.0880(11) 0.7720(13) 0.6847(7) 0.051(2) Uani 1 1 d . . .
C17 C 0.9851(14) 0.8193(12) 0.6044(9) 0.057(3) Uani 1 1 d . . .
H17A H 1.0319 0.9074 0.5540 0.068 Uiso 1 1 calc R . .
C18 C 0.8035(12) 0.7315(11) 0.5986(10) 0.059(3) Uani 1 1 d . . .
C19 C 0.7559(16) 0.8849(13) 0.4145(10) 0.067(3) Uani 1 1 d . . .
H19A H 0.8279 0.8500 0.3651 0.081 Uiso 1 1 calc R . .
H19B H 0.8251 0.9985 0.4561 0.081 Uiso 1 1 calc R . .
C20 C 0.6055(18) 0.8830(13) 0.3284(12) 0.084(4) Uani 1 1 d . . .
H20A H 0.6442 0.9325 0.2506 0.101 Uiso 1 1 calc R . .
H20B H 0.5237 0.7665 0.3038 0.101 Uiso 1 1 calc R . .
C21 C 0.344(3) 0.876(3) 0.378(2) 0.155(9) Uani 1 1 d . . .
H21A H 0.3266 0.7685 0.4109 0.186 Uiso 1 1 calc R . .
H21B H 0.3060 0.9367 0.4393 0.186 Uiso 1 1 calc R . .
C22 C 0.245(2) 0.8441(14) 0.280(2) 0.111(6) Uani 1 1 d . . .
H22A H 0.1284 0.7839 0.3001 0.133 Uiso 1 1 calc R . .
H22B H 0.2683 0.7680 0.2222 0.133 Uiso 1 1 calc R . .
C23 C 0.1820(16) 0.9509(14) 0.0759(12) 0.074(3) Uani 1 1 d . . .
H23A H 0.2180 0.8642 0.0457 0.089 Uiso 1 1 calc R . .
H23B H 0.2320 1.0472 0.0275 0.089 Uiso 1 1 calc R . .
C24 C -0.018(2) 0.8812(15) 0.0455(14) 0.093(4) Uani 1 1 d . . .
H24A H -0.0572 0.9623 0.0814 0.112 Uiso 1 1 calc R . .
H24B H -0.0527 0.8638 -0.0470 0.112 Uiso 1 1 calc R . .
C25 C 1.2889(16) 0.8563(14) 0.6931(10) 0.080(3) Uani 1 1 d . . .
H25A H 1.3316 0.7691 0.6809 0.096 Uiso 1 1 calc R . .
H25B H 1.3203 0.9293 0.6246 0.096 Uiso 1 1 calc R . .
C26 C 1.5484(10) 1.0415(11) 0.8451(8) 0.042(2) Uani 1 1 d U . .
C27 C 1.6185(18) 1.1275(14) 0.9636(11) 0.078(4) Uani 1 1 d . . .
H27A H 1.5425 1.1230 1.0219 0.094 Uiso 1 1 calc R . .
C28 C 1.7934(18) 1.2215(15) 1.0052(14) 0.093(5) Uani 1 1 d . . .
H28A H 1.8392 1.2802 1.0866 0.111 Uiso 1 1 calc R . .
C29 C 1.891(2) 1.2161(15) 0.9088(16) 0.119(6) Uani 1 1 d . . .
H29A H 2.0088 1.2861 0.9257 0.143 Uiso 1 1 calc R . .
C30 C 1.8348(13) 1.1192(14) 0.7909(12) 0.074(3) Uani 1 1 d . . .
H30A H 1.9087 1.1129 0.7339 0.089 Uiso 1 1 calc R . .
C31 C 1.6503(14) 1.0296(12) 0.7656(9) 0.067(3) Uani 1 1 d . . .
H31A H 1.6013 0.9599 0.6888 0.080 Uiso 1 1 calc R . .

loop_
_atom_site_aniso_label
_atom_site_aniso_U_11
_atom_site_aniso_U_22
_atom_site_aniso_U_33
_atom_site_aniso_U_23
_atom_site_aniso_U_13
_atom_site_aniso_U_12
O1 0.044(4) 0.057(4) 0.063(4) 0.030(3) 0.008(3) 0.020(3)
O2 0.080(6) 0.061(5) 0.105(6) 0.003(4) 0.016(5) 0.030(5)
O3 0.084(7) 0.106(7) 0.104(7) 0.020(6) -0.019(5) 0.035(6)
O4 0.036(3) 0.048(4) 0.116(6) 0.039(4) 0.017(4) 0.017(3)
O5 0.059(5) 0.048(4) 0.117(6) 0.025(4) 0.021(4) 0.016(4)
O6 0.088(7) 0.121(7) 0.141(8) 0.024(6) -0.010(6) 0.077(6)
O7 0.094(7) 0.076(5) 0.115(7) 0.011(5) 0.032(6) 0.031(5)
O8 0.068(5) 0.079(6) 0.079(5) 0.011(4) 0.009(4) 0.016(5)
O9 0.065(5) 0.104(5) 0.074(4) 0.002(4) 0.009(4) 0.036(4)
C1 0.046(6) 0.079(7) 0.081(7) -0.010(6) -0.016(5) 0.043(6)
C2 0.051(6) 0.062(6) 0.087(7) 0.031(6) 0.003(6) 0.019(5)
C3 0.117(13) 0.085(10) 0.101(10) -0.024(9) 0.008(9) 0.017(9)
C4 0.061(8) 0.051(6) 0.133(11) -0.012(7) 0.000(8) 0.004(6)
C5 0.030(5) 0.045(5) 0.105(8) -0.011(6) -0.002(6) -0.008(5)
C6 0.053(6) 0.056(6) 0.051(5) 0.020(5) 0.008(5) -0.004(5)
C7 0.066(7) 0.068(6) 0.087(7) 0.009(6) 0.036(6) 0.041(6)
C8 0.057(7) 0.092(8) 0.068(6) 0.027(6) -0.002(5) 0.023(7)
C9 0.076(10) 0.097(10) 0.123(11) 0.039(8) 0.043(9) 0.000(8)
C10 0.059(9) 0.33(3) 0.131(13) 0.157(18) -0.014(9) -0.041(14)
C11 0.090(9) 0.079(8) 0.086(8) 0.039(7) 0.045(8) 0.008(7)
C12 0.028(5) 0.066(6) 0.066(6) 0.032(5) -0.010(4) -0.007(4)
C13 0.071(6) 0.033(4) 0.056(5) 0.029(4) 0.024(5) 0.001(4)
C14 0.087(10) 0.093(8) 0.062(6) 0.016(6) 0.006(6) 0.036(8)
C15 0.038(5) 0.090(7) 0.055(5) 0.040(5) -0.008(4) 0.034(6)
C16 0.040(5) 0.096(7) 0.030(4) -0.003(5) -0.003(4) 0.046(5)
C17 0.078(8) 0.053(5) 0.053(5) 0.018(4) 0.021(5) 0.037(6)
C18 0.052(6) 0.046(5) 0.097(7) -0.018(5) -0.003(5) 0.044(5)
C19 0.080(8) 0.052(6) 0.062(6) 0.020(5) -0.007(5) 0.022(5)
C20 0.120(11) 0.046(6) 0.102(9) -0.004(6) 0.007(8) 0.053(7)
C21 0.110(15) 0.110(13) 0.26(3) 0.084(16) -0.010(16) 0.057(12)
C22 0.066(9) 0.038(6) 0.212(19) 0.013(9) 0.016(10) 0.005(6)
C23 0.071(8) 0.053(6) 0.093(8) 0.017(6) 0.007(7) 0.021(6)
C24 0.118(12) 0.078(8) 0.116(9) 0.032(7) 0.063(9) 0.059(8)
C25 0.098(9) 0.084(7) 0.058(6) 0.001(5) -0.003(6) 0.043(7)
C26 0.023(4) 0.065(5) 0.055(5) 0.009(4) 0.019(3) 0.031(4)
C27 0.103(10) 0.076(7) 0.087(8) 0.020(6) 0.073(8) 0.052(8)
C28 0.093(10) 0.089(8) 0.136(11) 0.039(8) 0.099(9) 0.055(8)
C29 0.142(14) 0.051(7) 0.139(12) -0.025(8) -0.065(11) 0.038(8)
C30 0.033(5) 0.071(7) 0.101(8) 0.000(6) -0.007(5) 0.010(5)
C31 0.072(7) 0.055(6) 0.047(5) -0.032(4) -0.037(5) 0.015(5)

loop_
_atom_type_symbol
_atom_type_description
_atom_type_scat_dispersion_real
_atom_type_scat_dispersion_imag
_atom_type_scat_source
C C 0.0033 0.0016 'International Tables Vol C Tables 4.2.6.8 and 6.1.1.4'
H H 0.0000 0.0000 'International Tables Vol C Tables 4.2.6.8 and 6.1.1.4'
O O 0.0106 0.0060 'International Tables Vol C Tables 4.2.6.8 and 6.1.1.4'

loop_
_geom_angle_atom_site_label_1
_geom_angle_atom_site_label_2
_geom_angle_atom_site_label_3
_geom_angle
_geom_angle_site_symmetry_1
_geom_angle_site_symmetry_3
_geom_angle_publ_flag
C6 O1 C7 113.8(7) . . ?
C9 O2 C8 121.7(11) . . ?
C10 O3 C11 118.7(14) . . ?
C13 O4 C12 117.3(7) . . ?
C18 O5 C19 122.1(8) . . ?
C20 O6 C21 114.7(14) . . ?
C23 O7 C22 110.6(9) . . ?
C1 O8 C24 116.2(10) . . ?
C26 O9 C25 121.3(8) . . ?
O8 C1 C2 122.7(11) . . ?
O8 C1 C6 116.5(9) . . ?
C2 C1 C6 120.6(10) . . ?
C1 C2 C3 118.4(12) . . ?
C4 C3 C2 120.8(16) . . ?
C3 C4 C5 119.8(14) . . ?
C6 C5 C4 120.3(11) . . ?
C5 C6 O1 128.4(9) . . ?
C5 C6 C1 119.0(10) . . ?
O1 C6 C1 112.6(8) . . ?
O1 C7 C8 107.2(9) . . ?
O2 C8 C7 109.8(9) . . ?
O2 C9 C10 127.6(14) . . ?
O3 C10 C9 124.0(15) . . ?
O3 C11 C12 114.7(10) . . ?
O4 C12 C11 108.5(8) . . ?
C18 C13 O4 116.2(9) . . ?
C18 C13 C14 114.8(10) . . ?
O4 C13 C14 128.8(8) . . ?
C15 C14 C13 124.2(11) . . ?
C14 C15 C16 119.5(9) . . ?
C17 C16 C15 119.5(9) . . ?
C17 C16 C25 121.8(9) . . ?
C15 C16 C25 118.5(8) . . ?
C16 C17 C18 118.3(9) . . ?
C13 C18 O5 117.1(9) . . ?
C13 C18 C17 122.7(9) . . ?
O5 C18 C17 120.0(9) . . ?
O5 C19 C20 108.4(10) . . ?
O6 C20 C19 113.0(10) . . ?
C22 C21 O6 122(2) . . ?
C21 C22 O7 115.9(13) . . ?
O7 C23 C24 115.2(10) . . ?
O8 C24 C23 109.3(11) . . ?
O9 C25 C16 111.4(8) . . ?
C31 C26 C27 119.1(8) . . ?
C31 C26 O9 121.4(8) . . ?
C27 C26 O9 119.2(8) . . ?
C26 C27 C28 125.7(9) . . ?
C27 C28 C29 110.8(14) . . ?
C30 C29 C28 127.8(16) . . ?
C29 C30 C31 112.9(13) . . ?
C26 C31 C30 122.9(9) . . ?

loop_
_geom_bond_atom_site_label_1
_geom_bond_atom_site_label_2
_geom_bond_distance
_geom_bond_site_symmetry_2
_geom_bond_publ_flag
O1 C6 1.377(12) . ?
O1 C7 1.403(12) . ?
O2 C9 1.259(15) . ?
O2 C8 1.419(14) . ?
O3 C10 1.31(2) . ?
O3 C11 1.410(15) . ?
O4 C13 1.356(12) . ?
O4 C12 1.415(11) . ?
O5 C18 1.395(12) . ?
O5 C19 1.447(12) . ?
O6 C20 1.344(14) . ?
O6 C21 1.42(2) . ?
O7 C23 1.416(15) . ?
O7 C22 1.585(18) . ?
O8 C1 1.360(13) . ?
O8 C24 1.424(14) . ?
O9 C26 1.389(11) . ?
O9 C25 1.451(12) . ?
C1 C2 1.355(14) . ?
C1 C6 1.435(15) . ?
C2 C3 1.429(19) . ?
C3 C4 1.319(19) . ?
C4 C5 1.439(17) . ?
C5 C6 1.333(14) . ?
C7 C8 1.510(15) . ?
C9 C10 1.385(19) . ?
C11 C12 1.476(16) . ?
C13 C18 1.339(13) . ?
C13 C14 1.411(15) . ?
C14 C15 1.285(16) . ?
C15 C16 1.398(13) . ?
C16 C17 1.344(12) . ?
C16 C25 1.558(15) . ?
C17 C18 1.416(14) . ?
C19 C20 1.478(15) . ?
C21 C22 1.19(2) . ?
C23 C24 1.548(18) . ?
C26 C31 1.298(13) . ?
C26 C27 1.359(15) . ?
C27 C28 1.386(19) . ?
C28 C29 1.39(2) . ?
C29 C30 1.382(18) . ?
C30 C31 1.433(15) . ?

loop_
_cod_related_entry_id
_cod_related_entry_database
_cod_related_entry_code
1 ChemSpider 9369336
